data_7032544
loop_
_publ_author_name
'Bienfait, Andr\'e M'
'Sch\"adle, Christoph'
'Maichle-M\"ossmer, C\"acilia'
'T\"ornroos, Karl W'
'Anwander, Reiner'

_publ_section_title
;
 Europium bis(dimethylsilyl)amides including mixed-valent
 Eu3[N(SiHMe2)2]6[\m-N(SiHMe2)2]2.
;
_journal_issue 46
_journal_name_full 'Dalton transactions (Cambridge, England : 2003)'
_journal_page_first 17324
_journal_page_last 17332
_journal_paper_doi 10.1039/c4dt02411g
_journal_volume 43
_journal_year 2014
_chemical_formula_moiety 'C16 H56 Eu N4 Si8, Na'
_chemical_formula_sum 'C16 H56 Eu N4 Na Si8'
_chemical_formula_weight 704.31
_chemical_name_common ab182
_chemical_name_systematic
;
 ?
;
_space_group_crystal_system monoclinic
_space_group_IT_number 15
_space_group_name_Hall '-C 2yc'
_space_group_name_H-M_alt 'C 1 2/c 1'
_symmetry_space_group_name_Hall '-C 2yc'
_symmetry_space_group_name_H-M 'C 1 2/c 1'
_atom_sites_solution_hydrogens mixed
_atom_sites_solution_primary direct
_atom_sites_solution_secondary difmap
_audit_creation_method SHELXL-2013
_cell_angle_alpha 90
_cell_angle_beta 124.589(4)
_cell_angle_gamma 90
_cell_formula_units_Z 4
_cell_length_a 22.5076(14)
_cell_length_b 11.2473(9)
_cell_length_c 17.5201(11)
_cell_measurement_reflns_used 24025
_cell_measurement_temperature 173(2)
_cell_measurement_theta_max 59.29
_cell_measurement_theta_min 4.85
_cell_volume 3651.3(5)
_computing_cell_refinement X-AREA
_computing_data_collection X-AREA
_computing_data_reduction X-AREA
_computing_molecular_graphics 'ORTEP3, POV-Ray'
_computing_structure_refinement 'SHELXL-2013 (Sheldrick, 2013)'
_computing_structure_solution 'SHELXS-97 (Sheldrick, 1990)'
_diffrn_ambient_temperature 173(2)
_diffrn_measured_fraction_theta_full 0.995
_diffrn_measured_fraction_theta_max 0.996
_diffrn_measurement_device_type 'STOE IPDS II'
_diffrn_measurement_method omega-scans
_diffrn_radiation_monochromator graphite
_diffrn_radiation_type MoK\a
_diffrn_radiation_wavelength 0.71073
_diffrn_reflns_av_R_equivalents 0.1287
_diffrn_reflns_av_unetI/netI 0.0504
_diffrn_reflns_Laue_measured_fraction_full 0.995
_diffrn_reflns_Laue_measured_fraction_max 0.996
_diffrn_reflns_limit_h_max 28
_diffrn_reflns_limit_h_min -28
_diffrn_reflns_limit_k_max 14
_diffrn_reflns_limit_k_min -14
_diffrn_reflns_limit_l_max 21
_diffrn_reflns_limit_l_min -21
_diffrn_reflns_number 26317
_diffrn_reflns_point_group_measured_fraction_full 0.995
_diffrn_reflns_point_group_measured_fraction_max 0.996
_diffrn_reflns_theta_full 25.242
_diffrn_reflns_theta_max 26.370
_diffrn_reflns_theta_min 4.143
_diffrn_source 'fine-focus sealed tube'
_exptl_absorpt_coefficient_mu 2.004
_exptl_absorpt_correction_T_max 0.8279
_exptl_absorpt_correction_T_min 0.5835
_exptl_absorpt_correction_type numerical
_exptl_absorpt_process_details mulabs
_exptl_crystal_colour colorless
_exptl_crystal_density_diffrn 1.281
_exptl_crystal_description block
_exptl_crystal_F_000 1464
_exptl_crystal_size_max 0.400
_exptl_crystal_size_mid 0.400
_exptl_crystal_size_min 0.250
_refine_diff_density_max 1.373
_refine_diff_density_min -1.856
_refine_diff_density_rms 0.121
_refine_ls_extinction_method none
_refine_ls_goodness_of_fit_ref 1.082
_refine_ls_hydrogen_treatment mixed
_refine_ls_matrix_type full
_refine_ls_number_parameters 150
_refine_ls_number_reflns 3722
_refine_ls_number_restraints 10
_refine_ls_restrained_S_all 1.196
_refine_ls_R_factor_all 0.0377
_refine_ls_R_factor_gt 0.0318
_refine_ls_shift/su_max 0.002
_refine_ls_shift/su_mean 0.000
_refine_ls_structure_factor_coef Fsqd
_refine_ls_weighting_details 'w=1/[\s^2^(Fo^2^)+(0.0208P)^2^+10.8531P] where P=(Fo^2^+2Fc^2^)/3'
_refine_ls_weighting_scheme calc
_refine_ls_wR_factor_gt 0.0667
_refine_ls_wR_factor_ref 0.0689
_reflns_Friedel_coverage 0.000
_reflns_number_gt 3378
_reflns_number_total 3722
_reflns_threshold_expression 'I > 2\s(I)'
_cod_data_source_file c4dt02411g1.cif
_cod_data_source_block Compound3
_cod_depositor_comments 'Adding full bibliography for 7032542--7032546.cif.'
_cod_database_code 7032544
_shelx_space_group_comment
;
The symmetry employed for this shelxl refinement is uniquely defined
by the following loop, which should always be used as a source of
symmetry information in preference to the above space-group names.
They are only intended as comments.
;
_shelx_estimated_absorpt_t_min 0.501
_shelx_estimated_absorpt_t_max 0.634
_shelxl_version_number 2013-3

loop_
_space_group_symop_operation_xyz
'x, y, z'
'-x, y, -z+1/2'
'x+1/2, y+1/2, z'
'-x+1/2, y+1/2, -z+1/2'
'-x, -y, -z'
'x, -y, z-1/2'
'-x+1/2, -y+1/2, -z'
'x+1/2, -y+1/2, z-1/2'

loop_
_atom_site_label
_atom_site_type_symbol
_atom_site_fract_x
_atom_site_fract_y
_atom_site_fract_z
_atom_site_U_iso_or_equiv
_atom_site_adp_type
_atom_site_occupancy
_atom_site_site_symmetry_order
_atom_site_calc_flag
_atom_site_refinement_flags_posn
_atom_site_refinement_flags_adp
_atom_site_refinement_flags_occupancy
Eu1 Eu 0.5000 0.42328(2) 0.2500 0.02031(7) Uani 1 2 d S T P
Si1 Si 0.42237(5) 0.22892(9) 0.29539(7) 0.0333(2) Uani 1 1 d D . .
H1 H 0.3860(19) 0.296(3) 0.2150(18) 0.040 Uiso 1 1 d D U .
Si2 Si 0.57367(5) 0.26088(8) 0.46785(7) 0.0317(2) Uani 1 1 d D . .
H2 H 0.570(2) 0.341(3) 0.527(2) 0.038 Uiso 1 1 d D U .
Si3 Si 0.36083(5) 0.57619(9) 0.23136(7) 0.0327(2) Uani 1 1 d D . .
H3 H 0.4044(18) 0.518(3) 0.3170(17) 0.039 Uiso 1 1 d D U .
Si4 Si 0.39346(5) 0.63035(9) 0.08902(7) 0.0329(2) Uani 1 1 d D . .
H4 H 0.4412(18) 0.569(3) 0.075(3) 0.040 Uiso 1 1 d D U .
Na1 Na 0.5000 0.5000 0.5000 0.1148(15) Uani 1 2 d S U P
N1 N 0.50503(15) 0.2940(2) 0.3580(2) 0.0308(6) Uani 1 1 d . . .
N2 N 0.40527(15) 0.5566(2) 0.1804(2) 0.0305(6) Uani 1 1 d . . .
C1 C 0.3689(3) 0.2428(4) 0.3465(4) 0.0574(12) Uani 1 1 d . . .
H1A H 0.3707 0.3253 0.3658 0.086 Uiso 1 1 calc R U .
H1B H 0.3893 0.1902 0.4004 0.086 Uiso 1 1 calc R U .
H1C H 0.3187 0.2203 0.3000 0.086 Uiso 1 1 calc R U .
C2 C 0.4168(3) 0.0711(4) 0.2599(4) 0.0576(12) Uani 1 1 d . . .
H2A H 0.4587 0.0521 0.2585 0.086 Uiso 1 1 calc R U .
H2B H 0.3725 0.0591 0.1981 0.086 Uiso 1 1 calc R U .
H2C H 0.4164 0.0191 0.3045 0.086 Uiso 1 1 calc R U .
C3 C 0.5680(2) 0.1118(4) 0.5090(3) 0.0492(10) Uani 1 1 d . . .
H3A H 0.5544 0.0527 0.4606 0.074 Uiso 1 1 calc R U .
H3B H 0.5316 0.1133 0.5230 0.074 Uiso 1 1 calc R U .
H3C H 0.6150 0.0909 0.5651 0.074 Uiso 1 1 calc R U .
C4 C 0.6643(2) 0.2762(5) 0.4897(3) 0.0587(12) Uani 1 1 d . . .
H4A H 0.6589 0.2960 0.4316 0.088 Uiso 1 1 calc R U .
H4B H 0.6907 0.2011 0.5139 0.088 Uiso 1 1 calc R U .
H4C H 0.6911 0.3396 0.5351 0.088 Uiso 1 1 calc R U .
C5 C 0.3533(2) 0.7337(3) 0.2580(3) 0.0428(9) Uani 1 1 d . . .
H5A H 0.4009 0.7716 0.2906 0.064 Uiso 1 1 calc R U .
H5B H 0.3351 0.7359 0.2973 0.064 Uiso 1 1 calc R U .
H5C H 0.3198 0.7765 0.2001 0.064 Uiso 1 1 calc R U .
C6 C 0.2693(2) 0.5077(4) 0.1682(4) 0.0538(11) Uani 1 1 d . . .
H6A H 0.2724 0.4244 0.1545 0.081 Uiso 1 1 calc R U .
H6B H 0.2369 0.5509 0.1101 0.081 Uiso 1 1 calc R U .
H6C H 0.2506 0.5120 0.2068 0.081 Uiso 1 1 calc R U .
C7 C 0.4195(3) 0.7900(4) 0.1085(3) 0.0524(11) Uani 1 1 d . . .
H7A H 0.4658 0.7994 0.1686 0.079 Uiso 1 1 calc R U .
H7B H 0.3824 0.8363 0.1081 0.079 Uiso 1 1 calc R U .
H7C H 0.4239 0.8186 0.0592 0.079 Uiso 1 1 calc R U .
C8 C 0.3012(2) 0.6168(5) -0.0196(3) 0.0610(12) Uani 1 1 d . . .
H8A H 0.2870 0.5329 -0.0311 0.091 Uiso 1 1 calc R U .
H8B H 0.3012 0.6486 -0.0717 0.091 Uiso 1 1 calc R U .
H8C H 0.2670 0.6618 -0.0132 0.091 Uiso 1 1 calc R U .

loop_
_atom_site_aniso_label
_atom_site_aniso_U_11
_atom_site_aniso_U_22
_atom_site_aniso_U_33
_atom_site_aniso_U_23
_atom_site_aniso_U_13
_atom_site_aniso_U_12
Eu1 0.02043(11) 0.01819(11) 0.02320(11) 0.000 0.01292(9) 0.000
Si1 0.0340(5) 0.0285(5) 0.0424(6) 0.0003(4) 0.0247(5) -0.0062(4)
Si2 0.0407(5) 0.0247(4) 0.0316(5) 0.0044(4) 0.0218(4) 0.0017(4)
Si3 0.0257(4) 0.0296(4) 0.0379(5) -0.0018(4) 0.0150(4) 0.0041(4)
Si4 0.0293(5) 0.0290(5) 0.0368(5) 0.0013(4) 0.0166(4) 0.0063(4)
Na1 0.083(2) 0.125(3) 0.179(3) 0.108(2) 0.100(2) 0.0535(18)
N1 0.0291(14) 0.0284(14) 0.0358(16) 0.0075(12) 0.0189(13) -0.0010(11)
N2 0.0247(13) 0.0219(13) 0.0385(16) -0.0001(11) 0.0142(12) 0.0038(10)
C1 0.056(3) 0.060(3) 0.077(3) 0.006(2) 0.050(3) -0.009(2)
C2 0.068(3) 0.033(2) 0.074(3) -0.008(2) 0.041(3) -0.014(2)
C3 0.060(3) 0.037(2) 0.049(2) 0.0144(17) 0.030(2) 0.0010(18)
C4 0.034(2) 0.074(3) 0.046(2) 0.025(2) 0.0095(19) -0.001(2)
C5 0.046(2) 0.0366(19) 0.040(2) -0.0009(16) 0.0205(18) 0.0112(17)
C6 0.032(2) 0.052(2) 0.078(3) -0.015(2) 0.032(2) -0.0051(18)
C7 0.068(3) 0.033(2) 0.057(3) 0.0039(19) 0.036(2) 0.0002(19)
C8 0.044(2) 0.080(3) 0.043(2) 0.012(2) 0.016(2) 0.005(2)

loop_
_atom_type_symbol
_atom_type_description
_atom_type_scat_dispersion_real
_atom_type_scat_dispersion_imag
_atom_type_scat_source
C C 0.0033 0.0016 'International Tables Vol C Tables 4.2.6.8 and 6.1.1.4'
H H 0.0000 0.0000 'International Tables Vol C Tables 4.2.6.8 and 6.1.1.4'
N N 0.0061 0.0033 'International Tables Vol C Tables 4.2.6.8 and 6.1.1.4'
Si Si 0.0817 0.0704 'International Tables Vol C Tables 4.2.6.8 and 6.1.1.4'
Eu Eu -0.1578 3.6682 'International Tables Vol C Tables 4.2.6.8 and 6.1.1.4'
Na Na 0.0362 0.0249 'International Tables Vol C Tables 4.2.6.8 and 6.1.1.4'

loop_
_geom_angle_atom_site_label_1
_geom_angle_atom_site_label_2
_geom_angle_atom_site_label_3
_geom_angle
_geom_angle_site_symmetry_1
_geom_angle_site_symmetry_3
N2 Eu1 N2 99.01(13) . 2_655
N2 Eu1 N1 111.77(10) . 2_655
N2 Eu1 N1 115.93(10) 2_655 2_655
N2 Eu1 N1 115.93(10) . .
N2 Eu1 N1 111.76(10) 2_655 .
N1 Eu1 N1 103.04(14) 2_655 .
N2 Eu1 Si1 96.02(7) . .
N2 Eu1 Si1 142.28(8) 2_655 .
N1 Eu1 Si1 89.63(7) 2_655 .
N1 Eu1 Si1 31.56(7) . .
N2 Eu1 Si1 142.28(8) . 2_655
N2 Eu1 Si1 96.02(7) 2_655 2_655
N1 Eu1 Si1 31.56(7) 2_655 2_655
N1 Eu1 Si1 89.63(7) . 2_655
Si1 Eu1 Si1 92.76(4) . 2_655
N2 Eu1 Si4 89.91(7) . 2_655
N2 Eu1 Si4 26.84(8) 2_655 2_655
N1 Eu1 Si4 142.05(7) 2_655 2_655
N1 Eu1 Si4 93.89(7) . 2_655
Si1 Eu1 Si4 119.77(3) . 2_655
Si1 Eu1 Si4 116.95(3) 2_655 2_655
N2 Eu1 Si4 26.84(8) . .
N2 Eu1 Si4 89.91(7) 2_655 .
N1 Eu1 Si4 93.89(7) 2_655 .
N1 Eu1 Si4 142.06(7) . .
Si1 Eu1 Si4 116.95(3) . .
Si1 Eu1 Si4 119.77(3) 2_655 .
Si4 Eu1 Si4 93.01(3) 2_655 .
N2 Eu1 Si3 104.19(7) . 2_655
N2 Eu1 Si3 26.15(8) 2_655 2_655
N1 Eu1 Si3 90.64(7) 2_655 2_655
N1 Eu1 Si3 127.89(7) . 2_655
Si1 Eu1 Si3 158.10(3) . 2_655
Si1 Eu1 Si3 76.44(3) 2_655 2_655
Si4 Eu1 Si3 52.95(2) 2_655 2_655
Si4 Eu1 Si3 84.89(2) . 2_655
N2 Eu1 Si3 26.15(8) . .
N2 Eu1 Si3 104.18(7) 2_655 .
N1 Eu1 Si3 127.89(7) 2_655 .
N1 Eu1 Si3 90.64(7) . .
Si1 Eu1 Si3 76.44(3) . .
Si1 Eu1 Si3 158.10(3) 2_655 .
Si4 Eu1 Si3 84.89(2) 2_655 .
Si4 Eu1 Si3 52.95(2) . .
Si3 Eu1 Si3 119.67(3) 2_655 .
N2 Eu1 Si2 92.14(7) . 2_655
N2 Eu1 Si2 127.52(8) 2_655 2_655
N1 Eu1 Si2 20.43(7) 2_655 2_655
N1 Eu1 Si2 108.53(7) . 2_655
Si1 Eu1 Si2 85.97(2) . 2_655
Si1 Eu1 Si2 51.95(2) 2_655 2_655
Si4 Eu1 Si2 153.82(2) 2_655 2_655
Si4 Eu1 Si2 77.74(2) . 2_655
Si3 Eu1 Si2 101.42(2) 2_655 2_655
Si3 Eu1 Si2 107.59(2) . 2_655
N2 Eu1 Si2 127.52(8) . .
N2 Eu1 Si2 92.14(7) 2_655 .
N1 Eu1 Si2 108.52(7) 2_655 .
N1 Eu1 Si2 20.43(7) . .
Si1 Eu1 Si2 51.95(3) . .
Si1 Eu1 Si2 85.97(2) 2_655 .
Si4 Eu1 Si2 77.74(2) 2_655 .
Si4 Eu1 Si2 153.82(2) . .
Si3 Eu1 Si2 107.59(2) 2_655 .
Si3 Eu1 Si2 101.42(2) . .
Si2 Eu1 Si2 120.30(3) 2_655 .
N2 Eu1 H1 75.5(6) . .
N2 Eu1 H1 160.5(8) 2_655 .
N1 Eu1 H1 83.3(8) 2_655 .
N1 Eu1 H1 56.9(4) . .
Si1 Eu1 H1 25.7(4) . .
Si1 Eu1 H1 99.6(8) 2_655 .
Si4 Eu1 H1 133.6(8) 2_655 .
Si4 Eu1 H1 92.5(5) . .
Si3 Eu1 H1 173.2(7) 2_655 .
Si3 Eu1 H1 62.8(8) . .
Si2 Eu1 H1 71.9(7) 2_655 .
Si2 Eu1 H1 77.4(4) . .
N1 Si1 C2 117.89(19) . .
N1 Si1 C1 115.0(2) . .
C2 Si1 C1 107.5(2) . .
N1 Si1 Eu1 46.11(9) . .
C2 Si1 Eu1 121.07(16) . .
C1 Si1 Eu1 131.21(16) . .
N1 Si1 H1 102.8(16) . .
C2 Si1 H1 106.9(17) . .
C1 Si1 H1 105.8(16) . .
Eu1 Si1 H1 57.4(16) . .
N1 Si2 C4 113.65(17) . .
N1 Si2 C3 114.90(18) . .
C4 Si2 C3 108.2(2) . .
N1 Si2 Na1 78.24(10) . .
C4 Si2 Na1 118.57(18) . .
C3 Si2 Na1 120.46(15) . .
N1 Si2 Eu1 28.88(9) . .
C4 Si2 Eu1 87.88(13) . .
C3 Si2 Eu1 139.70(15) . .
Na1 Si2 Eu1 78.58(2) . .
N1 Si2 H2 107.4(16) . .
C4 Si2 H2 107.4(16) . .
C3 Si2 H2 104.6(16) . .
Na1 Si2 H2 29.3(16) . .
Eu1 Si2 H2 105.2(16) . .
N2 Si3 C6 114.71(19) . .
N2 Si3 C5 114.94(17) . .
C6 Si3 C5 108.31(19) . .
N2 Si3 Eu1 36.99(10) . .
C6 Si3 Eu1 119.49(14) . .
C5 Si3 Eu1 131.47(14) . .
N2 Si3 H3 103.8(16) . .
C6 Si3 H3 107.9(16) . .
C5 Si3 H3 106.5(16) . .
Eu1 Si3 H3 67.5(16) . .
N2 Si4 C7 115.95(18) . .
N2 Si4 C8 114.46(19) . .
C7 Si4 C8 108.6(2) . .
N2 Si4 Eu1 38.21(9) . .
C7 Si4 Eu1 120.76(16) . .
C8 Si4 Eu1 130.31(18) . .
N2 Si4 H4 101.5(16) . .
C7 Si4 H4 108.4(16) . .
C8 Si4 H4 107.2(17) . .
Eu1 Si4 H4 63.9(16) . .
Si2 Na1 Si2 180.0 5_666 .
Si2 Na1 H2 162.2(8) 5_666 .
Si2 Na1 H2 17.8(8) . .
Si2 Na1 H3 90.2(8) 5_666 .
Si2 Na1 H3 89.8(8) . .
H2 Na1 H3 107.5(11) . .
Si2 N1 Si1 126.80(17) . .
Si2 N1 Eu1 130.69(15) . .
Si1 N1 Eu1 102.33(14) . .
Si4 N2 Si3 128.00(16) . .
Si4 N2 Eu1 114.95(14) . .
Si3 N2 Eu1 116.86(15) . .
Si1 C1 H1A 109.5 . .
Si1 C1 H1B 109.5 . .
H1A C1 H1B 109.5 . .
Si1 C1 H1C 109.5 . .
H1A C1 H1C 109.5 . .
H1B C1 H1C 109.5 . .
Si1 C2 H2A 109.5 . .
Si1 C2 H2B 109.5 . .
H2A C2 H2B 109.5 . .
Si1 C2 H2C 109.5 . .
H2A C2 H2C 109.5 . .
H2B C2 H2C 109.5 . .
Si2 C3 H3A 109.5 . .
Si2 C3 H3B 109.5 . .
H3A C3 H3B 109.5 . .
Si2 C3 H3C 109.5 . .
H3A C3 H3C 109.5 . .
H3B C3 H3C 109.5 . .
Si2 C4 H4A 109.5 . .
Si2 C4 H4B 109.5 . .
H4A C4 H4B 109.5 . .
Si2 C4 H4C 109.5 . .
H4A C4 H4C 109.5 . .
H4B C4 H4C 109.5 . .
Si3 C5 H5A 109.5 . .
Si3 C5 H5B 109.5 . .
H5A C5 H5B 109.5 . .
Si3 C5 H5C 109.5 . .
H5A C5 H5C 109.5 . .
H5B C5 H5C 109.5 . .
Si3 C6 H6A 109.5 . .
Si3 C6 H6B 109.5 . .
H6A C6 H6B 109.5 . .
Si3 C6 H6C 109.5 . .
H6A C6 H6C 109.5 . .
H6B C6 H6C 109.5 . .
Si4 C7 H7A 109.5 . .
Si4 C7 H7B 109.5 . .
H7A C7 H7B 109.5 . .
Si4 C7 H7C 109.5 . .
H7A C7 H7C 109.5 . .
H7B C7 H7C 109.5 . .
Si4 C8 H8A 109.5 . .
Si4 C8 H8B 109.5 . .
H8A C8 H8B 109.5 . .
Si4 C8 H8C 109.5 . .
H8A C8 H8C 109.5 . .
H8B C8 H8C 109.5 . .

loop_
_geom_bond_atom_site_label_1
_geom_bond_atom_site_label_2
_geom_bond_distance
_geom_bond_site_symmetry_2
Eu1 N2 2.308(3) .
Eu1 N2 2.308(3) 2_655
Eu1 N1 2.338(3) 2_655
Eu1 N1 2.338(3) .
Eu1 Si1 3.1689(9) .
Eu1 Si1 3.1689(9) 2_655
Eu1 Si4 3.3837(10) 2_655
Eu1 Si4 3.3838(10) .
Eu1 Si3 3.4226(9) 2_655
Eu1 Si3 3.4226(9) .
Eu1 Si2 3.6698(10) 2_655
Eu1 Si2 3.6699(10) .
Eu1 H1 2.69(4) .
Si1 N1 1.698(3) .
Si1 C2 1.861(4) .
Si1 C1 1.870(4) .
Si1 H1 1.383(18) .
Si2 N1 1.689(3) .
Si2 C4 1.857(5) .
Si2 C3 1.857(4) .
Si2 Na1 3.3704(10) .
Si2 H2 1.405(18) .
Si3 N2 1.691(3) .
Si3 C6 1.863(4) .
Si3 C5 1.865(4) .
Si3 H3 1.406(18) .
Si4 N2 1.685(3) .
Si4 C7 1.859(4) .
Si4 C8 1.863(5) .
Si4 H4 1.416(18) .
Na1 Eu1 4.4642(3) .
Na1 Si2 3.3704(10) 5_666
Na1 H2 2.25(3) .
Na1 H3 2.67(2) .
C1 H1A 0.9800 .
C1 H1B 0.9800 .
C1 H1C 0.9800 .
C2 H2A 0.9800 .
C2 H2B 0.9800 .
C2 H2C 0.9800 .
C3 H3A 0.9800 .
C3 H3B 0.9800 .
C3 H3C 0.9800 .
C4 H4A 0.9800 .
C4 H4B 0.9800 .
C4 H4C 0.9800 .
C5 H5A 0.9800 .
C5 H5B 0.9800 .
C5 H5C 0.9800 .
C6 H6A 0.9800 .
C6 H6B 0.9800 .
C6 H6C 0.9800 .
C7 H7A 0.9800 .
C7 H7B 0.9800 .
C7 H7C 0.9800 .
C8 H8A 0.9800 .
C8 H8B 0.9800 .
C8 H8C 0.9800 .
